data_4308479
loop_
_publ_author_name
'Yi Cui'
'Qin-De Liu'
'Dong-Ren Bai'
'Wen-Li Jia'
'Ye Tao'
'Suning Wang'

_publ_section_title
;
Organoboron Compounds with an 8-Hydroxyquinolato Chelate and Its
Derivatives: Substituent Effects on Structures and Luminescence
;
_journal_name_full 'Inorganic Chemistry'
_journal_page_first 601
_journal_page_last 609
_journal_paper_doi 10.1021/ic0489746
_journal_volume 44
_journal_year 2005
_chemical_formula_sum 'C26 H18 B N O S2'
_chemical_formula_weight 435.34
_chemical_name_systematic
; 
 ? 
;
_space_group_IT_number 14
_symmetry_cell_setting monoclinic
_symmetry_space_group_name_Hall '-P 2ybc'
_symmetry_space_group_name_H-M 'P 1 21/c 1'
_atom_sites_solution_hydrogens geom
_atom_sites_solution_primary direct
_atom_sites_solution_secondary difmap
_audit_creation_method SHELXL-97
_cell_angle_alpha 90.00
_cell_angle_beta 100.97(2)
_cell_angle_gamma 90.00
_cell_formula_units_Z 8
_cell_length_a 18.36(3)
_cell_length_b 17.41(2)
_cell_length_c 13.799(19)
_cell_measurement_temperature 296(2)
_cell_volume 4330(11)
_computing_cell_refinement 'Bruker SMART'
_computing_data_collection 'Bruker SMART'
_computing_data_reduction 'Bruker SHELXTL'
_computing_molecular_graphics 'Bruker SHELXTL'
_computing_publication_material 'Bruker SHELXTL'
_computing_structure_refinement 'SHELXL-97 (Sheldrick, 1997)'
_computing_structure_solution 'SHELXS-97 (Sheldrick, 1990)'
_diffrn_ambient_temperature 296(2)
_diffrn_measured_fraction_theta_full 0.937
_diffrn_measured_fraction_theta_max 0.937
_diffrn_measurement_device_type 'CCD area detector'
_diffrn_measurement_method 'phi and omega scans'
_diffrn_radiation_monochromator graphite
_diffrn_radiation_source 'fine-focus sealed tube'
_diffrn_radiation_type MoK\a
_diffrn_radiation_wavelength 0.71073
_diffrn_reflns_av_R_equivalents 0.0319
_diffrn_reflns_av_sigmaI/netI 0.0564
_diffrn_reflns_limit_h_max 23
_diffrn_reflns_limit_h_min -22
_diffrn_reflns_limit_k_max 22
_diffrn_reflns_limit_k_min -22
_diffrn_reflns_limit_l_max 17
_diffrn_reflns_limit_l_min -18
_diffrn_reflns_number 30173
_diffrn_reflns_theta_full 28.34
_diffrn_reflns_theta_max 28.34
_diffrn_reflns_theta_min 1.63
_exptl_absorpt_coefficient_mu 0.265
_exptl_absorpt_correction_T_max 1.0000
_exptl_absorpt_correction_T_min 0.8468
_exptl_absorpt_correction_type 'Empirical (Bruker SADABS)'
_exptl_crystal_colour yellow
_exptl_crystal_density_diffrn 1.336
_exptl_crystal_density_method 'not measured'
_exptl_crystal_description block
_exptl_crystal_F_000 1808
_exptl_crystal_size_max 0.2
_exptl_crystal_size_mid 0.4
_exptl_crystal_size_min 0.4
_refine_diff_density_max 0.614
_refine_diff_density_min -0.321
_refine_diff_density_rms 0.046
_refine_ls_extinction_method none
_refine_ls_goodness_of_fit_ref 0.905
_refine_ls_hydrogen_treatment mixed
_refine_ls_matrix_type full
_refine_ls_number_parameters 579
_refine_ls_number_reflns 10130
_refine_ls_number_restraints 0
_refine_ls_restrained_S_all 0.905
_refine_ls_R_factor_all 0.1013
_refine_ls_R_factor_gt 0.0490
_refine_ls_shift/su_max 0.000
_refine_ls_shift/su_mean 0.000
_refine_ls_structure_factor_coef Fsqd
_refine_ls_weighting_details 'calc w=1/[\s^2^(Fo^2^)+(0.0786P)^2^+0.0000P] where P=(Fo^2^+2Fc^2^)/3'
_refine_ls_weighting_scheme calc
_refine_ls_wR_factor_gt 0.1216
_refine_ls_wR_factor_ref 0.1409
_reflns_number_gt 5315
_reflns_number_total 10130
_reflns_threshold_expression >2sigma(I)
_cod_data_source_file ic0489746si20040728_035947.cif
_cod_data_source_block cui2a
_cod_depositor_comments
;
The following automatic conversions were performed:
'_symmetry_cell_setting' value 'Monoclinic' changed to 'monoclinic'
according to '/home/saulius/struct/CIF-dictionaries/cif_core.dic'
dictionary named 'cif_core.dic' version 2.4.1 from 2010-06-29.

Automatic conversion script
Id: cif_fix_enum 1527 2010-12-29 10:47:43Z saulius 
;
_cod_original_cell_volume 4329(10)
_cod_database_code 4308479

loop_
_symmetry_equiv_pos_as_xyz
'x, y, z'
'-x, y+1/2, -z+1/2'
'-x, -y, -z'
'x, -y-1/2, z-1/2'

loop_
_atom_site_label
_atom_site_type_symbol
_atom_site_fract_x
_atom_site_fract_y
_atom_site_fract_z
_atom_site_U_iso_or_equiv
_atom_site_adp_type
_atom_site_occupancy
_atom_site_symmetry_multiplicity
_atom_site_calc_flag
_atom_site_refinement_flags
_atom_site_disorder_assembly
_atom_site_disorder_group
B1 B 0.09176(15) 0.35138(13) 0.18632(17) 0.0420(6) Uani 1 1 d . . .
B2 B 0.31495(16) 0.52253(16) -0.1390(2) 0.0530(7) Uani 1 1 d . . .
S1 S 0.25352(4) 0.35607(3) 0.21273(5) 0.05789(19) Uani 1 1 d . . .
S2 S -0.06584(4) 0.32911(4) 0.14990(4) 0.05588(18) Uani 1 1 d . . .
S3 S 0.29678(8) 0.53724(8) 0.06313(10) 0.0587(4) Uiso 0.60 1 d P . .
S3A S 0.38849(16) 0.64391(16) -0.0232(2) 0.0800(8) Uiso 0.40 1 d P . .
S4A S 0.4696(2) 0.5175(3) -0.1788(3) 0.0639(8) Uani 0.50 1 d P . .
S4 S 0.32941(15) 0.56234(16) -0.3311(2) 0.0694(7) Uani 0.50 1 d P . .
N1 N 0.10164(9) 0.44443(9) 0.18623(12) 0.0396(4) Uani 1 1 d . . .
N2 N 0.29377(10) 0.43198(10) -0.12265(13) 0.0473(5) Uani 1 1 d . . .
O1 O 0.08186(9) 0.34139(8) 0.29302(10) 0.0471(4) Uani 1 1 d . . .
O2 O 0.23935(9) 0.55054(9) -0.19082(12) 0.0592(4) Uani 1 1 d . . .
C1 C 0.11039(13) 0.49472(13) 0.11676(16) 0.0486(6) Uani 1 1 d . . .
C2 C 0.12510(15) 0.57147(14) 0.1447(2) 0.0630(7) Uani 1 1 d . . .
H42A H 0.1315 0.6069 0.0966 0.076 Uiso 1 1 calc R . .
C3 C 0.13041(15) 0.59635(14) 0.2394(2) 0.0664(7) Uani 1 1 d . . .
H39A H 0.1406 0.6477 0.2550 0.080 Uiso 1 1 calc R . .
C4 C 0.12037(13) 0.54410(13) 0.31334(17) 0.0516(6) Uani 1 1 d . . .
C5 C 0.12135(17) 0.55762(16) 0.4139(2) 0.0724(8) Uani 1 1 d . . .
H43A H 0.1311 0.6067 0.4399 0.087 Uiso 1 1 calc R . .
C6 C 0.10813(18) 0.49937(17) 0.4729(2) 0.0807(9) Uani 1 1 d . . .
H50A H 0.1088 0.5098 0.5392 0.097 Uiso 1 1 calc R . .
C7 C 0.09340(15) 0.42389(15) 0.43903(17) 0.0653(7) Uani 1 1 d . . .
H25A H 0.0837 0.3854 0.4816 0.078 Uiso 1 1 calc R . .
C8 C 0.09368(12) 0.40829(12) 0.34231(15) 0.0432(5) Uani 1 1 d . . .
C9 C 0.10642(12) 0.46905(12) 0.28110(15) 0.0415(5) Uani 1 1 d . . .
C10 C 0.10409(16) 0.46724(15) 0.01330(17) 0.0669(7) Uani 1 1 d . . .
H10A H 0.0940 0.4131 0.0105 0.100 Uiso 1 1 calc R . .
H10B H 0.1498 0.4769 -0.0087 0.100 Uiso 1 1 calc R . .
H10C H 0.0644 0.4940 -0.0286 0.100 Uiso 1 1 calc R . .
C11 C 0.16751(12) 0.31205(12) 0.17023(15) 0.0427(5) Uani 1 1 d . . .
C12 C 0.17837(12) 0.24056(12) 0.13681(15) 0.0430(5) Uani 1 1 d . . .
H18A H 0.1392 0.2083 0.1106 0.052 Uiso 1 1 calc R . .
C13 C 0.25401(12) 0.21821(12) 0.14455(15) 0.0428(5) Uani 1 1 d . . .
C14 C 0.28310(14) 0.14840(13) 0.11901(17) 0.0538(6) Uani 1 1 d . . .
H29A H 0.2515 0.1090 0.0919 0.065 Uiso 1 1 calc R . .
C15 C 0.35834(15) 0.13851(15) 0.13414(19) 0.0618(7) Uani 1 1 d . . .
H46A H 0.3778 0.0923 0.1169 0.074 Uiso 1 1 calc R . .
C16 C 0.40545(15) 0.19640(17) 0.1747(2) 0.0710(8) Uani 1 1 d . . .
H57A H 0.4565 0.1886 0.1849 0.085 Uiso 1 1 calc R . .
C17 C 0.37851(15) 0.26554(16) 0.2002(2) 0.0681(7) Uani 1 1 d . . .
H47A H 0.4107 0.3046 0.2272 0.082 Uiso 1 1 calc R . .
C18 C 0.30253(13) 0.27585(13) 0.18499(16) 0.0486(6) Uani 1 1 d . . .
C19 C 0.01953(12) 0.32033(11) 0.11424(15) 0.0421(5) Uani 1 1 d . . .
C20 C 0.01099(15) 0.28234(13) 0.02444(18) 0.0451(6) Uani 1 1 d . . .
H17 H 0.0402(10) 0.2759(10) 0.0015(13) 0.015(6) Uiso 1 1 d . . .
C21 C -0.06388(13) 0.25941(12) -0.01366(15) 0.0440(5) Uani 1 1 d . . .
C22 C -0.09206(15) 0.21965(14) -0.10113(17) 0.0584(6) Uani 1 1 d . . .
H31A H -0.0603 0.2037 -0.1422 0.070 Uiso 1 1 calc R . .
C23 C -0.16578(17) 0.20451(15) -0.1257(2) 0.0681(7) Uani 1 1 d . . .
H40A H -0.1841 0.1772 -0.1831 0.082 Uiso 1 1 calc R . .
C24 C -0.21423(15) 0.22912(15) -0.0664(2) 0.0688(8) Uani 1 1 d . . .
H53A H -0.2647 0.2193 -0.0855 0.083 Uiso 1 1 calc R . .
C25 C -0.18878(14) 0.26763(14) 0.0200(2) 0.0616(7) Uani 1 1 d . . .
H26A H -0.2213 0.2836 0.0599 0.074 Uiso 1 1 calc R . .
C26 C -0.11208(13) 0.28245(12) 0.04683(16) 0.0454(5) Uani 1 1 d . . .
C27 C 0.33117(14) 0.37203(14) -0.07907(17) 0.0543(6) Uani 1 1 d . . .
C28 C 0.29355(16) 0.30262(14) -0.07349(18) 0.0598(7) Uani 1 1 d . . .
H35A H 0.3197 0.2608 -0.0424 0.072 Uiso 1 1 calc R . .
C29 C 0.22047(16) 0.29441(15) -0.11181(18) 0.0607(7) Uani 1 1 d . . .
H38A H 0.1971 0.2477 -0.1064 0.073 Uiso 1 1 calc R . .
C30 C 0.17977(14) 0.35665(14) -0.15999(17) 0.0525(6) Uani 1 1 d . . .
C31 C 0.10455(16) 0.35939(18) -0.2061(2) 0.0680(8) Uani 1 1 d . . .
H41A H 0.0746 0.3163 -0.2065 0.082 Uiso 1 1 calc R . .
C32 C 0.07597(15) 0.4256(2) -0.2502(2) 0.0738(8) Uani 1 1 d . . .
H49A H 0.0265 0.4258 -0.2820 0.089 Uiso 1 1 calc R . .
C33 C 0.11726(14) 0.49393(16) -0.25024(17) 0.0606(7) Uani 1 1 d . . .
H37A H 0.0957 0.5382 -0.2808 0.073 Uiso 1 1 calc R . .
C34 C 0.18984(14) 0.49296(14) -0.20401(16) 0.0515(6) Uani 1 1 d . . .
C35 C 0.22044(13) 0.42414(13) -0.16190(15) 0.0461(5) Uani 1 1 d . . .
C36 C 0.41197(15) 0.37979(17) -0.0370(2) 0.0811(9) Uani 1 1 d . . .
H36A H 0.4278 0.4312 -0.0475 0.122 Uiso 1 1 calc R . .
H36B H 0.4395 0.3441 -0.0690 0.122 Uiso 1 1 calc R . .
H36C H 0.4206 0.3691 0.0325 0.122 Uiso 1 1 calc R . .
C37 C 0.37128(16) 0.53379(13) -0.21251(19) 0.0559(6) Uani 1 1 d . . .
C38A C 0.3602(6) 0.5593(8) -0.3024(10) 0.092(4) Uani 0.50 1 d P . .
C38 C 0.4474(7) 0.5325(9) -0.1957(11) 0.045(3) Uani 0.50 1 d P . .
C39 C 0.47833(19) 0.54899(15) -0.2924(2) 0.0705(8) Uani 1 1 d . . .
C40 C 0.5497(2) 0.55408(18) -0.3163(3) 0.0915(10) Uani 1 1 d . . .
H60A H 0.5918 0.5406 -0.2706 0.110 Uiso 1 1 calc R . .
C41 C 0.5551(3) 0.5790(2) -0.4069(4) 0.1117(14) Uani 1 1 d . . .
H56A H 0.6016 0.5838 -0.4236 0.134 Uiso 1 1 calc R . .
C42 C 0.4920(3) 0.5976(2) -0.4760(3) 0.1150(15) Uani 1 1 d . . .
H51A H 0.4972 0.6143 -0.5383 0.138 Uiso 1 1 calc R . .
C43 C 0.4230(2) 0.59200(17) -0.4546(2) 0.0931(10) Uani 1 1 d . . .
H59A H 0.3813 0.6037 -0.5019 0.112 Uiso 1 1 calc R . .
C44 C 0.41599(18) 0.56839(14) -0.3607(2) 0.0660(7) Uani 1 1 d . . .
C46 C 0.33811(13) 0.56310(13) -0.03323(17) 0.0532(6) Uani 1 1 d . . .
C47A C 0.3173(3) 0.5221(3) 0.0707(3) 0.0155(11) Uiso 0.40 1 d P . .
C47 C 0.3802(3) 0.6268(3) -0.0043(4) 0.0608(17) Uiso 0.60 1 d P . .
C48 C 0.38095(13) 0.65675(14) 0.09204(19) 0.0553(6) Uani 1 1 d . . .
C49 C 0.41346(16) 0.72126(16) 0.1430(2) 0.0753(8) Uani 1 1 d . . .
H55A H 0.4432 0.7537 0.1136 0.090 Uiso 1 1 calc R . .
C50 C 0.40201(19) 0.7362(2) 0.2328(3) 0.0877(10) Uani 1 1 d . . .
H45A H 0.4228 0.7801 0.2652 0.105 Uiso 1 1 calc R . .
C51 C 0.3604(2) 0.6889(2) 0.2791(2) 0.0894(10) Uani 1 1 d . . .
H52A H 0.3531 0.7012 0.3422 0.107 Uiso 1 1 calc R . .
C52 C 0.32856(17) 0.6221(2) 0.2331(2) 0.0848(9) Uani 1 1 d . . .
H58A H 0.3016 0.5888 0.2655 0.102 Uiso 1 1 calc R . .
C53 C 0.33849(14) 0.60689(15) 0.13664(18) 0.0605(7) Uani 1 1 d . . .

loop_
_atom_site_aniso_label
_atom_site_aniso_U_11
_atom_site_aniso_U_22
_atom_site_aniso_U_33
_atom_site_aniso_U_23
_atom_site_aniso_U_13
_atom_site_aniso_U_12
B1 0.0559(16) 0.0363(13) 0.0354(13) -0.0007(10) 0.0125(12) 0.0000(12)
B2 0.0589(18) 0.0457(16) 0.0537(17) 0.0050(12) 0.0092(14) -0.0057(13)
S1 0.0553(4) 0.0470(4) 0.0714(4) -0.0147(3) 0.0121(3) -0.0045(3)
S2 0.0605(4) 0.0611(4) 0.0500(4) -0.0099(3) 0.0206(3) 0.0013(3)
S4A 0.052(2) 0.084(3) 0.0567(15) 0.0017(14) 0.0135(14) -0.0082(14)
S4 0.0902(19) 0.0577(10) 0.0649(14) 0.0096(9) 0.0263(13) 0.0035(13)
N1 0.0471(11) 0.0376(10) 0.0354(10) 0.0015(7) 0.0110(8) 0.0049(8)
N2 0.0508(12) 0.0480(11) 0.0429(11) 0.0018(9) 0.0086(9) -0.0049(9)
O1 0.0682(11) 0.0386(9) 0.0354(8) 0.0004(6) 0.0124(7) -0.0014(7)
O2 0.0616(11) 0.0529(10) 0.0609(11) 0.0076(8) 0.0060(8) 0.0000(9)
C1 0.0553(15) 0.0478(14) 0.0463(13) 0.0085(10) 0.0189(11) 0.0060(11)
C2 0.0817(19) 0.0433(15) 0.0702(17) 0.0140(13) 0.0299(14) 0.0031(13)
C3 0.081(2) 0.0380(14) 0.085(2) -0.0055(13) 0.0283(16) -0.0020(13)
C4 0.0585(16) 0.0409(14) 0.0553(15) -0.0077(11) 0.0109(12) 0.0007(11)
C5 0.099(2) 0.0543(17) 0.0626(18) -0.0237(14) 0.0125(15) -0.0040(15)
C6 0.126(3) 0.074(2) 0.0410(15) -0.0200(14) 0.0126(16) 0.0006(18)
C7 0.096(2) 0.0621(17) 0.0380(13) 0.0011(12) 0.0115(13) 0.0015(15)
C8 0.0524(14) 0.0422(12) 0.0341(11) -0.0025(9) 0.0057(10) 0.0041(10)
C9 0.0464(13) 0.0404(12) 0.0378(12) -0.0038(9) 0.0082(10) 0.0038(10)
C10 0.091(2) 0.0693(18) 0.0460(15) 0.0120(12) 0.0268(14) 0.0042(15)
C11 0.0521(14) 0.0392(12) 0.0370(12) -0.0003(9) 0.0087(10) -0.0003(10)
C12 0.0489(14) 0.0403(12) 0.0401(12) -0.0015(9) 0.0090(10) -0.0027(10)
C13 0.0517(14) 0.0401(12) 0.0384(12) 0.0042(9) 0.0132(10) 0.0027(10)
C14 0.0629(17) 0.0429(13) 0.0593(15) -0.0003(11) 0.0211(13) 0.0012(12)
C15 0.0621(18) 0.0569(16) 0.0715(17) 0.0034(13) 0.0257(14) 0.0121(14)
C16 0.0500(16) 0.080(2) 0.084(2) -0.0040(16) 0.0145(14) 0.0085(15)
C17 0.0569(18) 0.0691(19) 0.0780(19) -0.0147(14) 0.0121(14) -0.0048(14)
C18 0.0488(15) 0.0485(14) 0.0488(13) -0.0036(10) 0.0101(11) -0.0008(11)
C19 0.0504(14) 0.0368(12) 0.0409(12) -0.0001(9) 0.0130(10) 0.0021(10)
C20 0.0429(15) 0.0491(15) 0.0436(14) -0.0013(10) 0.0092(12) 0.0039(11)
C21 0.0520(14) 0.0406(12) 0.0395(12) 0.0014(9) 0.0092(10) 0.0067(10)
C22 0.0678(18) 0.0581(16) 0.0462(14) -0.0079(12) 0.0030(12) 0.0048(13)
C23 0.074(2) 0.0606(17) 0.0606(17) -0.0059(13) -0.0096(15) 0.0008(15)
C24 0.0541(17) 0.0616(18) 0.081(2) 0.0075(15) -0.0107(15) -0.0023(14)
C25 0.0541(17) 0.0558(16) 0.0765(19) 0.0074(14) 0.0167(14) 0.0076(13)
C26 0.0493(14) 0.0385(12) 0.0489(13) 0.0052(10) 0.0104(11) 0.0056(10)
C27 0.0617(17) 0.0532(15) 0.0473(14) 0.0040(11) 0.0084(12) -0.0008(13)
C28 0.078(2) 0.0504(15) 0.0526(15) 0.0041(11) 0.0161(14) -0.0015(14)
C29 0.082(2) 0.0520(15) 0.0534(15) -0.0123(12) 0.0256(14) -0.0163(14)
C30 0.0573(16) 0.0584(16) 0.0454(13) -0.0175(12) 0.0195(12) -0.0111(13)
C31 0.0592(18) 0.076(2) 0.0725(19) -0.0319(15) 0.0232(15) -0.0151(15)
C32 0.0487(17) 0.098(2) 0.0740(19) -0.0390(18) 0.0091(14) 0.0001(17)
C33 0.0590(18) 0.0749(19) 0.0476(14) -0.0171(12) 0.0093(12) 0.0131(14)
C34 0.0551(16) 0.0601(16) 0.0400(13) -0.0101(11) 0.0110(11) 0.0021(13)
C35 0.0515(15) 0.0522(14) 0.0367(12) -0.0081(10) 0.0138(10) -0.0021(12)
C36 0.069(2) 0.078(2) 0.089(2) 0.0166(17) -0.0035(16) 0.0012(16)
C37 0.071(2) 0.0466(14) 0.0494(15) 0.0010(11) 0.0103(13) -0.0087(12)
C38A 0.073(7) 0.100(7) 0.097(9) -0.004(6) 0.005(5) -0.001(6)
C38 0.045(8) 0.044(4) 0.048(6) 0.002(3) 0.015(5) 0.010(4)
C39 0.096(2) 0.0527(16) 0.0664(18) -0.0143(13) 0.0252(17) -0.0169(16)
C40 0.091(3) 0.079(2) 0.109(3) -0.0252(19) 0.031(2) -0.0167(18)
C41 0.129(4) 0.091(3) 0.138(4) -0.029(3) 0.084(3) -0.023(3)
C42 0.184(5) 0.086(3) 0.100(3) -0.002(2) 0.092(3) -0.012(3)
C43 0.134(3) 0.074(2) 0.078(2) 0.0118(17) 0.038(2) 0.003(2)
C44 0.094(2) 0.0469(15) 0.0654(18) -0.0005(13) 0.0353(17) -0.0042(15)
C46 0.0522(15) 0.0518(14) 0.0548(14) 0.0016(11) 0.0086(11) -0.0041(12)
C48 0.0481(15) 0.0517(15) 0.0627(16) 0.0009(12) 0.0017(12) 0.0045(12)
C49 0.0676(19) 0.0611(18) 0.090(2) -0.0020(16) -0.0040(16) 0.0015(15)
C50 0.084(2) 0.080(2) 0.088(2) -0.0204(19) -0.0107(19) 0.0168(19)
C51 0.093(3) 0.116(3) 0.0513(18) -0.0219(19) -0.0043(17) 0.031(2)
C52 0.083(2) 0.108(3) 0.065(2) 0.0131(18) 0.0175(17) 0.0100(19)
C53 0.0582(16) 0.0668(17) 0.0552(16) 0.0034(12) 0.0073(13) 0.0025(13)

loop_
_atom_type_symbol
_atom_type_description
_atom_type_scat_dispersion_real
_atom_type_scat_dispersion_imag
_atom_type_scat_source
C C 0.0033 0.0016 'International Tables Vol C Tables 4.2.6.8 and 6.1.1.4'
H H 0.0000 0.0000 'International Tables Vol C Tables 4.2.6.8 and 6.1.1.4'
B B 0.0013 0.0007 'International Tables Vol C Tables 4.2.6.8 and 6.1.1.4'
N N 0.0061 0.0033 'International Tables Vol C Tables 4.2.6.8 and 6.1.1.4'
O O 0.0106 0.0060 'International Tables Vol C Tables 4.2.6.8 and 6.1.1.4'
S S 0.1246 0.1234 'International Tables Vol C Tables 4.2.6.8 and 6.1.1.4'

loop_
_geom_angle_atom_site_label_1
_geom_angle_atom_site_label_2
_geom_angle_atom_site_label_3
_geom_angle
_geom_angle_site_symmetry_1
_geom_angle_site_symmetry_3
_geom_angle_publ_flag
O1 B1 C19 109.00(19) . . ?
O1 B1 C11 110.51(18) . . ?
C19 B1 C11 114.2(2) . . ?
O1 B1 N1 98.48(15) . . ?
C19 B1 N1 114.61(18) . . ?
C11 B1 N1 108.95(18) . . ?
O2 B2 C37 107.9(2) . . ?
O2 B2 C46 110.4(2) . . ?
C37 B2 C46 115.7(2) . . ?
O2 B2 N2 98.83(19) . . ?
C37 B2 N2 113.8(2) . . ?
C46 B2 N2 109.0(2) . . ?
C18 S1 C11 92.64(14) . . ?
C26 S2 C19 93.11(13) . . ?
C53 S3 C46 93.50(16) . . ?
C48 S3A C46 92.71(19) . . ?
C38 S4A C39 67(2) . . ?
C38 S4A C37 28(2) . . ?
C39 S4A C37 88.6(2) . . ?
C38A S4 C44 52.6(15) . . ?
C38A S4 C37 36.9(15) . . ?
C44 S4 C37 88.7(2) . . ?
C1 N1 C9 119.3(2) . . ?
C1 N1 B1 133.10(18) . . ?
C9 N1 B1 107.36(16) . . ?
C27 N2 C35 119.3(2) . . ?
C27 N2 B2 134.2(2) . . ?
C35 N2 B2 106.44(19) . . ?
C8 O1 B1 110.57(16) . . ?
C34 O2 B2 111.1(2) . . ?
N1 C1 C2 118.2(2) . . ?
N1 C1 C10 118.8(2) . . ?
C2 C1 C10 123.1(2) . . ?
C3 C2 C1 122.8(2) . . ?
C2 C3 C4 119.7(2) . . ?
C9 C4 C5 116.2(2) . . ?
C9 C4 C3 114.7(2) . . ?
C5 C4 C3 129.1(2) . . ?
C6 C5 C4 120.0(2) . . ?
C5 C6 C7 123.2(3) . . ?
C8 C7 C6 118.4(2) . . ?
O1 C8 C7 129.6(2) . . ?
O1 C8 C9 112.2(2) . . ?
C7 C8 C9 118.2(2) . . ?
N1 C9 C4 125.3(2) . . ?
N1 C9 C8 110.7(2) . . ?
C4 C9 C8 124.0(2) . . ?
C12 C11 B1 128.8(2) . . ?
C12 C11 S1 109.50(18) . . ?
B1 C11 S1 121.13(18) . . ?
C11 C12 C13 115.4(2) . . ?
C18 C13 C14 118.9(2) . . ?
C18 C13 C12 112.0(2) . . ?
C14 C13 C12 129.1(2) . . ?
C15 C14 C13 119.6(2) . . ?
C14 C15 C16 120.5(2) . . ?
C17 C16 C15 121.2(3) . . ?
C16 C17 C18 118.5(3) . . ?
C17 C18 C13 121.3(2) . . ?
C17 C18 S1 128.2(2) . . ?
C13 C18 S1 110.4(2) . . ?
C20 C19 B1 131.2(2) . . ?
C20 C19 S2 109.91(18) . . ?
B1 C19 S2 118.82(17) . . ?
C19 C20 C21 113.5(2) . . ?
C26 C21 C22 119.2(2) . . ?
C26 C21 C20 112.1(2) . . ?
C22 C21 C20 128.7(2) . . ?
C23 C22 C21 119.9(2) . . ?
C22 C23 C24 120.9(3) . . ?
C25 C24 C23 120.9(3) . . ?
C24 C25 C26 118.5(2) . . ?
C21 C26 C25 120.6(2) . . ?
C21 C26 S2 111.4(2) . . ?
C25 C26 S2 128.06(18) . . ?
N2 C27 C28 119.0(2) . . ?
N2 C27 C36 119.6(2) . . ?
C28 C27 C36 121.4(2) . . ?
C29 C28 C27 122.2(3) . . ?
C28 C29 C30 120.0(2) . . ?
C35 C30 C31 116.5(3) . . ?
C35 C30 C29 114.8(2) . . ?
C31 C30 C29 128.8(2) . . ?
C32 C31 C30 119.5(3) . . ?
C31 C32 C33 123.6(3) . . ?
C34 C33 C32 117.8(3) . . ?
O2 C34 C33 129.1(2) . . ?
O2 C34 C35 112.0(2) . . ?
C33 C34 C35 118.9(2) . . ?
N2 C35 C30 124.8(2) . . ?
N2 C35 C34 111.6(2) . . ?
C30 C35 C34 123.7(2) . . ?
C38A C37 C38 97.8(8) . . ?
C38A C37 B2 130.5(6) . . ?
C38 C37 B2 130.8(7) . . ?
C38A C37 S4 16.9(5) . . ?
C38 C37 S4 114.6(7) . . ?
B2 C37 S4 114.2(2) . . ?
C38A C37 S4A 105.6(6) . . ?
C38 C37 S4A 9.8(8) . . ?
B2 C37 S4A 123.8(3) . . ?
S4 C37 S4A 122.0(2) . . ?
S4 C38A C37 126(2) . . ?
S4 C38A C44 107.0(18) . . ?
C37 C38A C44 125.4(7) . . ?
S4 C38A C38 168(2) . . ?
C37 C38A C38 42.5(6) . . ?
C44 C38A C38 83.2(7) . . ?
S4A C38 C37 143(3) . . ?
S4A C38 C39 96(3) . . ?
C37 C38 C39 112.0(8) . . ?
S4A C38 C38A 157(3) . . ?
C37 C38 C38A 39.7(5) . . ?
C39 C38 C38A 72.7(7) . . ?
C44 C39 C40 120.7(3) . . ?
C44 C39 C38 103.7(4) . . ?
C40 C39 C38 135.2(5) . . ?
C44 C39 S4A 119.9(3) . . ?
C40 C39 S4A 119.4(3) . . ?
C38 C39 S4A 17.2(4) . . ?
C41 C40 C39 118.2(4) . . ?
C40 C41 C42 120.9(4) . . ?
C43 C42 C41 121.6(4) . . ?
C42 C43 C44 118.7(4) . . ?
C39 C44 C43 119.8(3) . . ?
C39 C44 C38A 100.3(5) . . ?
C43 C44 C38A 139.8(5) . . ?
C39 C44 S4 120.5(2) . . ?
C43 C44 S4 119.6(3) . . ?
C38A C44 S4 20.5(4) . . ?
C47 C46 B2 131.3(3) . . ?
C47 C46 S3A 12.0(3) . . ?
B2 C46 S3A 119.4(2) . . ?
C47 C46 C47A 107.3(3) . . ?
B2 C46 C47A 121.1(2) . . ?
S3A C46 C47A 119.3(2) . . ?
C47 C46 S3 107.2(3) . . ?
B2 C46 S3 120.72(19) . . ?
S3A C46 S3 118.45(18) . . ?
C47A C46 S3 15.30(18) . . ?
C46 C47A C53 91.2(3) . . ?
C46 C47 C48 118.3(4) . . ?
C53 C48 C49 120.2(3) . . ?
C53 C48 C47 106.2(3) . . ?
C49 C48 C47 133.6(3) . . ?
C53 C48 S3A 120.3(2) . . ?
C49 C48 S3A 119.4(2) . . ?
C47 C48 S3A 14.5(3) . . ?
C50 C49 C48 120.1(3) . . ?
C49 C50 C51 121.6(3) . . ?
C50 C51 C52 120.9(3) . . ?
C51 C52 C53 118.0(3) . . ?
C48 C53 C52 119.2(3) . . ?
C48 C53 S3 114.6(2) . . ?
C52 C53 S3 125.9(2) . . ?
C48 C53 C47A 112.8(3) . . ?
C52 C53 C47A 126.9(3) . . ?
S3 C53 C47A 15.18(18) . . ?

loop_
_geom_bond_atom_site_label_1
_geom_bond_atom_site_label_2
_geom_bond_distance
_geom_bond_site_symmetry_2
_geom_bond_publ_flag
B1 O1 1.528(3) . ?
B1 C19 1.593(4) . ?
B1 C11 1.603(4) . ?
B1 N1 1.630(4) . ?
B2 O2 1.516(4) . ?
B2 C37 1.593(4) . ?
B2 C46 1.604(4) . ?
B2 N2 1.649(4) . ?
S1 C18 1.743(3) . ?
S1 C11 1.753(3) . ?
S2 C26 1.716(3) . ?
S2 C19 1.736(3) . ?
S3 C53 1.670(3) . ?
S3 C46 1.712(3) . ?
S3A C48 1.638(4) . ?
S3A C46 1.675(4) . ?
S4A C38 0.503(10) . ?
S4A C39 1.697(6) . ?
S4A C37 1.799(5) . ?
S4 C38A 0.628(9) . ?
S4 C44 1.718(5) . ?
S4 C37 1.742(4) . ?
N1 C1 1.330(3) . ?
N1 C9 1.364(3) . ?
N2 C27 1.329(3) . ?
N2 C35 1.359(3) . ?
O1 C8 1.345(3) . ?
O2 C34 1.342(3) . ?
C1 C2 1.403(4) . ?
C1 C10 1.489(4) . ?
C2 C3 1.361(4) . ?
C3 C4 1.405(4) . ?
C4 C9 1.388(3) . ?
C4 C5 1.404(4) . ?
C5 C6 1.351(4) . ?
C6 C7 1.404(4) . ?
C7 C8 1.363(3) . ?
C8 C9 1.401(3) . ?
C11 C12 1.355(3) . ?
C12 C13 1.426(3) . ?
C13 C18 1.387(3) . ?
C13 C14 1.399(3) . ?
C14 C15 1.368(4) . ?
C15 C16 1.376(4) . ?
C16 C17 1.373(4) . ?
C17 C18 1.382(4) . ?
C19 C20 1.387(3) . ?
C20 C21 1.432(4) . ?
C21 C26 1.386(3) . ?
C21 C22 1.402(3) . ?
C22 C23 1.357(4) . ?
C23 C24 1.386(4) . ?
C24 C25 1.369(4) . ?
C25 C26 1.410(4) . ?
C27 C28 1.401(4) . ?
C27 C36 1.493(4) . ?
C28 C29 1.353(4) . ?
C29 C30 1.409(4) . ?
C30 C35 1.395(3) . ?
C30 C31 1.407(4) . ?
C31 C32 1.361(4) . ?
C32 C33 1.411(4) . ?
C33 C34 1.363(4) . ?
C34 C35 1.402(3) . ?
C37 C38A 1.296(13) . ?
C37 C38 1.372(13) . ?
C38A C44 1.426(14) . ?
C38A C38 2.012(14) . ?
C38 C39 1.573(17) . ?
C39 C44 1.378(4) . ?
C39 C40 1.414(5) . ?
C40 C41 1.344(5) . ?
C41 C42 1.391(6) . ?
C42 C43 1.356(6) . ?
C43 C44 1.389(4) . ?
C46 C47 1.368(6) . ?
C46 C47A 1.710(5) . ?
C47A C53 1.739(6) . ?
C47 C48 1.425(6) . ?
C48 C53 1.386(4) . ?
C48 C49 1.397(4) . ?
C49 C50 1.323(5) . ?
C50 C51 1.362(5) . ?
C51 C52 1.398(5) . ?
C52 C53 1.403(4) . ?
